data_7239591
loop_
_publ_author_name
'Li, Fang-Fang'
'Zhang, Qin-Qin'
'Zhao, Yan-Yan'
'Jiang, Shu-Xin'
'Shi, Xue-Ying'
'Cui, Jian-Zhong'
'Gao, Hong-ling'

_publ_section_title
;
 Syntheses, structures, and properties of six new coordination polymers
 constructed from N-heterocyclic multicarboxylic acids
;
_journal_issue 21
_journal_name_full 'RSC Advances'
_journal_page_first 10424
_journal_paper_doi 10.1039/c4ra00180j
_journal_volume 4
_journal_year 2014
_chemical_formula_sum 'C19 H17 Cu2 N3 O12'
_chemical_formula_weight 606.44
_space_group_IT_number 14
_space_group_name_Hall '-P 2yn'
_space_group_name_H-M_alt 'P 1 21/n 1'
_symmetry_cell_setting monoclinic
_symmetry_space_group_name_H-M 'P 1 21/n 1'
_atom_sites_solution_hydrogens geom
_atom_sites_solution_primary direct
_atom_sites_solution_secondary difmap
_audit_creation_method SHELXL-97
_cell_angle_alpha 90.00
_cell_angle_beta 96.99(3)
_cell_angle_gamma 90.00
_cell_formula_units_Z 4
_cell_length_a 7.7911(16)
_cell_length_b 17.630(4)
_cell_length_c 15.874(3)
_cell_measurement_reflns_used 6586
_cell_measurement_temperature 113(2)
_cell_measurement_theta_max 27.920
_cell_measurement_theta_min 2.310
_cell_volume 2164.2(8)
_computing_cell_refinement crystalclear
_computing_data_collection 'crystalclear(Rigaku/MSC Inc., 2005)'
_computing_data_reduction crystalclear
_computing_molecular_graphics 'Bruker SHELXTL'
_computing_publication_material 'Bruker SHELXTL'
_computing_structure_refinement 'SHELXL-97 (Sheldrick, 1997)'
_computing_structure_solution 'SHELXS-97 (Sheldrick, 1990)'
_diffrn_ambient_temperature 113(2)
_diffrn_detector_area_resol_mean 7.31
_diffrn_measured_fraction_theta_full 0.995
_diffrn_measured_fraction_theta_max 0.995
_diffrn_measurement_device_type 'rigaku saturn CCD area detector'
_diffrn_measurement_method '\w and \f scans'
_diffrn_radiation_monochromator confocal
_diffrn_radiation_source 'rotating anode'
_diffrn_radiation_type MoK\a
_diffrn_radiation_wavelength 0.71073
_diffrn_reflns_av_R_equivalents 0.0353
_diffrn_reflns_av_sigmaI/netI 0.0362
_diffrn_reflns_limit_h_max 10
_diffrn_reflns_limit_h_min -10
_diffrn_reflns_limit_k_max 23
_diffrn_reflns_limit_k_min -23
_diffrn_reflns_limit_l_max 20
_diffrn_reflns_limit_l_min -16
_diffrn_reflns_number 19348
_diffrn_reflns_theta_full 27.86
_diffrn_reflns_theta_max 27.86
_diffrn_reflns_theta_min 2.31
_diffrn_standards_decay_% 0
_diffrn_standards_interval_count 0
_diffrn_standards_interval_time 0
_diffrn_standards_number 0
_exptl_absorpt_coefficient_mu 2.040
_exptl_absorpt_correction_T_max 0.9228
_exptl_absorpt_correction_T_min 0.8538
_exptl_absorpt_correction_type multi-scan
_exptl_absorpt_process_details crystalclear
_exptl_crystal_density_diffrn 1.861
_exptl_crystal_density_method 'not measured'
_exptl_crystal_F_000 1224
_exptl_crystal_size_max 0.08
_exptl_crystal_size_mid 0.04
_exptl_crystal_size_min 0.04
_refine_diff_density_max 1.021
_refine_diff_density_min -0.581
_refine_diff_density_rms 0.098
_refine_ls_extinction_method none
_refine_ls_goodness_of_fit_ref 1.070
_refine_ls_hydrogen_treatment mixed
_refine_ls_matrix_type full
_refine_ls_number_parameters 357
_refine_ls_number_reflns 5129
_refine_ls_number_restraints 11
_refine_ls_restrained_S_all 1.069
_refine_ls_R_factor_all 0.0429
_refine_ls_R_factor_gt 0.0341
_refine_ls_shift/su_max 0.001
_refine_ls_shift/su_mean 0.000
_refine_ls_structure_factor_coef Fsqd
_refine_ls_weighting_details 'calc w=1/[\s^2^(Fo^2^)+(0.0488P)^2^+0.0000P] where P=(Fo^2^+2Fc^2^)/3'
_refine_ls_weighting_scheme calc
_refine_ls_wR_factor_gt 0.0776
_refine_ls_wR_factor_ref 0.0817
_reflns_number_gt 4310
_reflns_number_total 5129
_reflns_threshold_expression >2sigma(I)
_cod_data_source_file c4ra00180j.txt
_cod_data_source_block r91031d
_cod_depositor_comments
;
The following automatic conversions were performed:

data item '_exptl_absorpt_correction_type' value 'MULTI-SCAN' was
changed to 'multi-scan' in accordance with the
/home/saulius/struct/COD-crude-data/automatic-downloads/DataCite-retrospective/RSC/depositions/lib/dictionaries/cif_core.dic
dictionary named 'cif_core.dic' version 2.4.2 last updated on
2011-04-26.

data item '_symmetry_cell_setting' value 'Monoclinic' was changed to
'monoclinic' in accordance with the
/home/saulius/struct/COD-crude-data/automatic-downloads/DataCite-retrospective/RSC/depositions/lib/dictionaries/cif_core.dic
dictionary named 'cif_core.dic' version 2.4.2 last updated on
2011-04-26.

Automatic conversion script
Id: cif_fix_values 6909 2019-04-08 15:41:33Z antanas 
;
_cod_original_cell_volume 2164.3(8)
_cod_original_sg_symbol_H-M P2(1)/n
_cod_database_code 7239591

loop_
_symmetry_equiv_pos_as_xyz
'x, y, z'
'-x+1/2, y+1/2, -z+1/2'
'-x, -y, -z'
'x-1/2, -y-1/2, z-1/2'

loop_
_atom_site_label
_atom_site_type_symbol
_atom_site_fract_x
_atom_site_fract_y
_atom_site_fract_z
_atom_site_U_iso_or_equiv
_atom_site_adp_type
_atom_site_occupancy
_atom_site_symmetry_multiplicity
_atom_site_calc_flag
_atom_site_refinement_flags
Cu1 Cu 0.65401(4) 0.030889(15) -0.128970(15) 0.00904(8) Uani 1 1 d .
Cu2 Cu 0.60289(4) 0.329938(15) 0.219379(15) 0.00844(8) Uani 1 1 d .
O1 O 0.7128(2) -0.07483(9) -0.08389(9) 0.0124(3) Uani 1 1 d .
O2 O 0.8328(2) -0.13513(9) 0.03337(10) 0.0153(4) Uani 1 1 d .
O3 O 1.1080(2) -0.05929(9) 0.18183(10) 0.0128(3) Uani 1 1 d .
O4 O 0.8479(2) -0.07198(8) 0.22676(9) 0.0098(3) Uani 1 1 d .
O5 O 0.8876(2) 0.27094(10) 0.13639(11) 0.0187(4) Uani 1 1 d .
O6 O 0.6220(2) 0.23464(9) 0.15998(9) 0.0113(3) Uani 1 1 d .
O7 O 0.6131(2) 0.24449(9) -0.04349(9) 0.0167(4) Uani 1 1 d .
O8 O 0.5895(2) 0.14245(9) -0.12950(9) 0.0133(3) Uani 1 1 d .
O9 O 0.7667(2) 0.28854(9) 0.31917(10) 0.0141(4) Uani 1 1 d D
O10 O 0.4046(2) 0.28073(10) 0.29221(11) 0.0160(4) Uani 1 1 d D
N1 N 0.7320(2) 0.05502(10) -0.01306(11) 0.0093(4) Uani 1 1 d .
N2 N 0.4449(3) 0.37255(11) 0.12049(11) 0.0107(4) Uani 1 1 d .
N3 N -0.0340(2) 0.50022(11) -0.26107(11) 0.0097(4) Uani 1 1 d .
C1 C 0.7833(3) -0.07760(13) -0.00567(14) 0.0113(4) Uani 1 1 d .
C2 C 0.8005(3) -0.00071(12) 0.03747(13) 0.0086(4) Uani 1 1 d .
C3 C 0.8722(3) 0.01590(12) 0.11989(13) 0.0086(4) Uani 1 1 d .
C4 C 0.8605(3) 0.09068(12) 0.14829(13) 0.0099(4) Uani 1 1 d .
H4 H 0.9039 0.1028 0.2038 0.012 Uiso 1 1 calc R
C5 C 0.7851(3) 0.14713(13) 0.09493(13) 0.0098(4) Uani 1 1 d .
C6 C 0.7223(3) 0.12678(12) 0.01176(13) 0.0098(4) Uani 1 1 d .
C7 C 0.6350(3) 0.17750(13) -0.05779(14) 0.0113(5) Uani 1 1 d .
C8 C 0.9525(3) -0.04366(12) 0.17987(13) 0.0092(4) Uani 1 1 d .
C9 C 0.7656(3) 0.22534(12) 0.13134(13) 0.0109(4) Uani 1 1 d .
C10 C 0.4235(3) 0.44730(13) 0.10556(14) 0.0122(5) Uani 1 1 d .
H10 H 0.4800 0.4814 0.1442 0.015 Uiso 1 1 calc R
C11 C 0.3210(3) 0.47580(13) 0.03516(13) 0.0130(5) Uani 1 1 d .
H11 H 0.3086 0.5279 0.0275 0.016 Uiso 1 1 calc R
C12 C 0.2364(3) 0.42573(13) -0.02425(14) 0.0116(5) Uani 1 1 d .
C13 C 0.2505(3) 0.34870(13) -0.00591(14) 0.0155(5) Uani 1 1 d .
H13 H 0.1897 0.3136 -0.0417 0.019 Uiso 1 1 calc R
C14 C 0.3554(3) 0.32438(13) 0.06574(14) 0.0135(5) Uani 1 1 d .
H14 H 0.3645 0.2726 0.0765 0.016 Uiso 1 1 calc R
C15 C 0.1399(3) 0.45287(13) -0.10514(14) 0.0123(5) Uani 1 1 d .
C16 C 0.0826(3) 0.52759(13) -0.11799(14) 0.0130(5) Uani 1 1 d .
H16 H 0.1016 0.5627 -0.0741 0.016 Uiso 1 1 calc R
C17 C -0.0024(3) 0.54929(14) -0.19576(14) 0.0129(5) Uani 1 1 d .
H17 H -0.0389 0.5993 -0.2033 0.015 Uiso 1 1 calc R
C18 C 0.0212(3) 0.42855(13) -0.24962(14) 0.0122(5) Uani 1 1 d .
H18 H 0.0001 0.3946 -0.2946 0.015 Uiso 1 1 calc R
C19 C 0.1080(3) 0.40293(13) -0.17408(14) 0.0137(5) Uani 1 1 d .
H19 H 0.1451 0.3528 -0.1689 0.016 Uiso 1 1 calc R
O11 O 0.6900(2) 0.30800(10) 0.68742(11) 0.0186(4) Uani 1 1 d D
O12 O 0.5734(3) 0.37207(11) 0.84281(12) 0.0289(5) Uani 1 1 d D
H9A H 0.868(2) 0.3048(18) 0.3156(18) 0.044(10) Uiso 1 1 d D
H9B H 0.722(4) 0.3012(19) 0.3632(14) 0.049(11) Uiso 1 1 d D
H10A H 0.343(3) 0.3160(12) 0.3104(19) 0.037(10) Uiso 1 1 d D
H10B H 0.347(4) 0.2480(14) 0.261(2) 0.058(12) Uiso 1 1 d D
H11A H 0.717(4) 0.3430(13) 0.6545(15) 0.039(10) Uiso 1 1 d D
H11B H 0.608(3) 0.2794(14) 0.6647(16) 0.039(10) Uiso 1 1 d D
H12A H 0.631(4) 0.3580(18) 0.8032(16) 0.047(11) Uiso 1 1 d D
H12B H 0.548(5) 0.325(2) 0.871(2) 0.060(12) Uiso 1 1 d D

loop_
_atom_site_aniso_label
_atom_site_aniso_U_11
_atom_site_aniso_U_22
_atom_site_aniso_U_33
_atom_site_aniso_U_23
_atom_site_aniso_U_13
_atom_site_aniso_U_12
Cu1 0.01112(15) 0.00891(14) 0.00639(14) -0.00053(9) -0.00176(10) 0.00043(10)
Cu2 0.01031(15) 0.00722(14) 0.00721(13) -0.00115(9) -0.00130(10) 0.00102(10)
O1 0.0177(9) 0.0108(8) 0.0078(7) -0.0017(6) -0.0029(6) -0.0004(6)
O2 0.0250(10) 0.0089(8) 0.0113(8) 0.0004(6) -0.0012(7) 0.0028(7)
O3 0.0090(8) 0.0141(8) 0.0151(8) 0.0044(6) 0.0013(6) 0.0004(6)
O4 0.0099(8) 0.0102(8) 0.0096(7) 0.0024(6) 0.0020(6) -0.0001(6)
O5 0.0185(10) 0.0117(9) 0.0264(9) -0.0026(7) 0.0043(7) -0.0018(7)
O6 0.0137(9) 0.0105(8) 0.0095(7) -0.0023(6) 0.0002(6) 0.0023(6)
O7 0.0259(10) 0.0109(8) 0.0128(8) 0.0011(6) -0.0001(7) 0.0062(7)
O8 0.0168(9) 0.0132(8) 0.0090(7) -0.0014(6) -0.0026(6) 0.0034(7)
O9 0.0143(9) 0.0135(9) 0.0132(8) 0.0005(6) -0.0029(7) 0.0009(7)
O10 0.0170(9) 0.0138(9) 0.0178(9) -0.0033(7) 0.0045(7) -0.0027(7)
N1 0.0106(10) 0.0093(9) 0.0078(9) 0.0017(7) 0.0004(7) 0.0009(7)
N2 0.0119(10) 0.0127(10) 0.0070(9) 0.0005(7) -0.0008(7) 0.0020(8)
N3 0.0075(9) 0.0126(10) 0.0089(9) 0.0010(7) 0.0002(7) 0.0008(7)
C1 0.0117(12) 0.0107(11) 0.0116(11) -0.0022(8) 0.0021(9) -0.0015(9)
C2 0.0100(11) 0.0085(10) 0.0075(10) 0.0004(8) 0.0024(8) 0.0011(8)
C3 0.0069(11) 0.0092(10) 0.0096(10) 0.0004(8) 0.0006(8) -0.0008(8)
C4 0.0113(11) 0.0104(11) 0.0076(10) -0.0008(8) 0.0004(8) -0.0003(9)
C5 0.0094(11) 0.0105(11) 0.0097(10) -0.0018(8) 0.0018(8) -0.0016(8)
C6 0.0110(11) 0.0105(11) 0.0081(10) 0.0010(8) 0.0017(8) 0.0010(8)
C7 0.0125(12) 0.0121(11) 0.0095(10) 0.0010(8) 0.0018(8) 0.0015(9)
C8 0.0140(12) 0.0066(10) 0.0061(10) -0.0023(8) -0.0017(8) -0.0012(8)
C9 0.0159(12) 0.0086(11) 0.0075(10) 0.0012(8) -0.0010(8) 0.0026(9)
C10 0.0149(12) 0.0117(11) 0.0094(10) -0.0030(8) -0.0009(9) 0.0000(9)
C11 0.0151(12) 0.0116(11) 0.0117(11) 0.0001(8) -0.0011(9) 0.0033(9)
C12 0.0098(11) 0.0156(12) 0.0095(10) 0.0001(8) 0.0009(8) 0.0033(9)
C13 0.0187(13) 0.0148(12) 0.0115(11) -0.0019(9) -0.0037(9) -0.0007(10)
C14 0.0159(13) 0.0127(12) 0.0110(11) 0.0009(8) -0.0024(9) 0.0001(9)
C15 0.0108(11) 0.0160(12) 0.0098(10) 0.0012(9) 0.0000(8) 0.0012(9)
C16 0.0140(12) 0.0146(12) 0.0098(10) -0.0019(8) -0.0004(9) 0.0021(9)
C17 0.0149(12) 0.0120(11) 0.0115(11) -0.0017(8) 0.0001(9) 0.0024(9)
C18 0.0140(12) 0.0112(11) 0.0109(11) -0.0015(8) 0.0001(9) 0.0019(9)
C19 0.0163(13) 0.0118(11) 0.0126(11) 0.0003(9) -0.0003(9) 0.0025(9)
O11 0.0164(10) 0.0179(9) 0.0214(9) 0.0080(7) 0.0020(7) -0.0003(7)
O12 0.0403(13) 0.0247(11) 0.0220(10) 0.0054(8) 0.0050(9) 0.0077(9)

loop_
_atom_type_symbol
_atom_type_description
_atom_type_scat_dispersion_real
_atom_type_scat_dispersion_imag
_atom_type_scat_source
C C 0.0033 0.0016 'International Tables Vol C Tables 4.2.6.8 and 6.1.1.4'
H H 0.0000 0.0000 'International Tables Vol C Tables 4.2.6.8 and 6.1.1.4'
N N 0.0061 0.0033 'International Tables Vol C Tables 4.2.6.8 and 6.1.1.4'
O O 0.0106 0.0060 'International Tables Vol C Tables 4.2.6.8 and 6.1.1.4'
Cu Cu 0.3201 1.2651 'International Tables Vol C Tables 4.2.6.8 and 6.1.1.4'

loop_
_geom_angle_atom_site_label_1
_geom_angle_atom_site_label_2
_geom_angle_atom_site_label_3
_geom_angle
_geom_angle_site_symmetry_1
_geom_angle_site_symmetry_3
N1 Cu1 N3 169.09(8) . 2_544
N1 Cu1 O1 80.42(7) . .
N3 Cu1 O1 97.11(7) 2_544 .
N1 Cu1 O8 80.68(7) . .
N3 Cu1 O8 99.97(7) 2_544 .
O1 Cu1 O8 159.52(6) . .
N1 Cu1 O3 97.66(7) . 3_755
N3 Cu1 O3 93.24(7) 2_544 3_755
O1 Cu1 O3 100.39(6) . 3_755
O8 Cu1 O3 89.87(7) . 3_755
O6 Cu2 O4 163.67(7) . 2_655
O6 Cu2 N2 91.14(7) . .
O4 Cu2 N2 94.58(7) 2_655 .
O6 Cu2 O9 89.42(7) . .
O4 Cu2 O9 84.59(7) 2_655 .
N2 Cu2 O9 178.77(8) . .
O6 Cu2 O10 90.80(7) . .
O4 Cu2 O10 103.37(7) 2_655 .
N2 Cu2 O10 98.84(7) . .
O9 Cu2 O10 82.25(7) . .
C1 O1 Cu1 115.06(14) . .
C8 O3 Cu1 144.33(15) . 3_755
C8 O4 Cu2 120.02(14) . 2_645
C9 O6 Cu2 114.14(14) . .
C7 O8 Cu1 114.46(14) . .
Cu2 O9 H9A 109(2) . .
Cu2 O9 H9B 105(2) . .
H9A O9 H9B 116.5(17) . .
Cu2 O10 H10A 110(2) . .
Cu2 O10 H10B 108(2) . .
H10A O10 H10B 114.7(17) . .
C6 N1 C2 123.64(19) . .
C6 N1 Cu1 118.26(15) . .
C2 N1 Cu1 118.03(15) . .
C10 N2 C14 117.41(19) . .
C10 N2 Cu2 123.52(15) . .
C14 N2 Cu2 119.07(15) . .
C18 N3 C17 118.34(19) . .
C18 N3 Cu1 119.54(15) . 2_554
C17 N3 Cu1 122.12(16) . 2_554
O2 C1 O1 125.9(2) . .
O2 C1 C2 120.4(2) . .
O1 C1 C2 113.74(19) . .
N1 C2 C3 119.7(2) . .
N1 C2 C1 112.25(18) . .
C3 C2 C1 128.06(19) . .
C2 C3 C4 117.8(2) . .
C2 C3 C8 122.56(19) . .
C4 C3 C8 119.52(18) . .
C5 C4 C3 121.2(2) . .
C5 C4 H4 119.4 . .
C3 C4 H4 119.4 . .
C4 C5 C6 117.7(2) . .
C4 C5 C9 118.39(19) . .
C6 C5 C9 123.8(2) . .
N1 C6 C5 119.9(2) . .
N1 C6 C7 112.45(18) . .
C5 C6 C7 127.7(2) . .
O7 C7 O8 126.3(2) . .
O7 C7 C6 119.8(2) . .
O8 C7 C6 113.96(19) . .
O3 C8 O4 126.3(2) . .
O3 C8 C3 120.1(2) . .
O4 C8 C3 113.51(19) . .
O5 C9 O6 126.6(2) . .
O5 C9 C5 120.3(2) . .
O6 C9 C5 112.9(2) . .
N2 C10 C11 122.9(2) . .
N2 C10 H10 118.5 . .
C11 C10 H10 118.5 . .
C10 C11 C12 119.6(2) . .
C10 C11 H11 120.2 . .
C12 C11 H11 120.2 . .
C13 C12 C11 117.2(2) . .
C13 C12 C15 121.0(2) . .
C11 C12 C15 121.8(2) . .
C14 C13 C12 119.9(2) . .
C14 C13 H13 120.1 . .
C12 C13 H13 120.1 . .
N2 C14 C13 122.8(2) . .
N2 C14 H14 118.6 . .
C13 C14 H14 118.6 . .
C16 C15 C19 117.0(2) . .
C16 C15 C12 123.3(2) . .
C19 C15 C12 119.7(2) . .
C17 C16 C15 120.1(2) . .
C17 C16 H16 120.0 . .
C15 C16 H16 120.0 . .
N3 C17 C16 122.1(2) . .
N3 C17 H17 118.9 . .
C16 C17 H17 118.9 . .
N3 C18 C19 122.8(2) . .
N3 C18 H18 118.6 . .
C19 C18 H18 118.6 . .
C18 C19 C15 119.6(2) . .
C18 C19 H19 120.2 . .
C15 C19 H19 120.2 . .
H11A O11 H11B 113.4(16) . .
H12A O12 H12B 104(3) . .

loop_
_geom_bond_atom_site_label_1
_geom_bond_atom_site_label_2
_geom_bond_distance
_geom_bond_site_symmetry_2
Cu1 N1 1.9141(18) .
Cu1 N3 1.9537(18) 2_544
Cu1 O1 2.0288(16) .
Cu1 O8 2.0300(17) .
Cu1 O3 2.1848(17) 3_755
Cu2 O6 1.9412(16) .
Cu2 O4 1.9463(15) 2_655
Cu2 N2 2.0183(19) .
Cu2 O9 2.0443(17) .
Cu2 O10 2.2158(18) .
O1 C1 1.296(3) .
O2 C1 1.226(3) .
O3 C8 1.239(3) .
O3 Cu1 2.1848(17) 3_755
O4 C8 1.271(3) .
O4 Cu2 1.9463(15) 2_645
O5 C9 1.241(3) .
O6 C9 1.268(3) .
O7 C7 1.219(3) .
O8 C7 1.306(3) .
O9 H9A 0.850(10) .
O9 H9B 0.849(10) .
O10 H10A 0.855(10) .
O10 H10B 0.853(10) .
N1 C6 1.330(3) .
N1 C2 1.338(3) .
N2 C10 1.346(3) .
N2 C14 1.347(3) .
N3 C18 1.340(3) .
N3 C17 1.350(3) .
N3 Cu1 1.9537(18) 2_554
C1 C2 1.517(3) .
C2 C3 1.390(3) .
C3 C4 1.400(3) .
C3 C8 1.502(3) .
C4 C5 1.390(3) .
C4 H4 0.9300 .
C5 C6 1.398(3) .
C5 C9 1.510(3) .
C6 C7 1.516(3) .
C10 C11 1.386(3) .
C10 H10 0.9300 .
C11 C12 1.397(3) .
C11 H11 0.9300 .
C12 C13 1.390(3) .
C12 C15 1.486(3) .
C13 C14 1.385(3) .
C13 H13 0.9300 .
C14 H14 0.9300 .
C15 C16 1.398(3) .
C15 C19 1.403(3) .
C16 C17 1.382(3) .
C16 H16 0.9300 .
C17 H17 0.9300 .
C18 C19 1.379(3) .
C18 H18 0.9300 .
C19 H19 0.9300 .
O11 H11A 0.853(10) .
O11 H11B 0.858(10) .
O12 H12A 0.853(10) .
O12 H12B 0.97(3) .

loop_
_geom_torsion_atom_site_label_1
_geom_torsion_atom_site_label_2
_geom_torsion_atom_site_label_3
_geom_torsion_atom_site_label_4
_geom_torsion
_geom_torsion_site_symmetry_1
N1 Cu1 O1 C1 -4.86(16) .
N3 Cu1 O1 C1 -174.11(16) 2_544
O8 Cu1 O1 C1 -27.7(3) .
O3 Cu1 O1 C1 91.25(16) 3_755
O4 Cu2 O6 C9 -5.2(3) 2_655
N2 Cu2 O6 C9 105.39(15) .
O9 Cu2 O6 C9 -73.51(15) .
O10 Cu2 O6 C9 -155.75(15) .
N1 Cu1 O8 C7 3.11(16) .
N3 Cu1 O8 C7 172.06(16) 2_544
O1 Cu1 O8 C7 26.0(3) .
O3 Cu1 O8 C7 -94.67(16) 3_755
N3 Cu1 N1 C6 -98.6(4) 2_544
O1 Cu1 N1 C6 -176.35(18) .
O8 Cu1 N1 C6 -4.27(17) .
O3 Cu1 N1 C6 84.34(17) 3_755
N3 Cu1 N1 C2 84.4(5) 2_544
O1 Cu1 N1 C2 6.66(16) .
O8 Cu1 N1 C2 178.74(18) .
O3 Cu1 N1 C2 -92.65(17) 3_755
O6 Cu2 N2 C10 -156.81(18) .
O4 Cu2 N2 C10 7.88(19) 2_655
O9 Cu2 N2 C10 -40(4) .
O10 Cu2 N2 C10 112.20(18) .
O6 Cu2 N2 C14 23.00(18) .
O4 Cu2 N2 C14 -172.30(17) 2_655
O9 Cu2 N2 C14 140(3) .
O10 Cu2 N2 C14 -67.99(18) .
Cu1 O1 C1 O2 -178.07(19) .
Cu1 O1 C1 C2 2.4(2) .
C6 N1 C2 C3 -2.4(3) .
Cu1 N1 C2 C3 174.42(16) .
C6 N1 C2 C1 176.1(2) .
Cu1 N1 C2 C1 -7.1(3) .
O2 C1 C2 N1 -176.8(2) .
O1 C1 C2 N1 2.8(3) .
O2 C1 C2 C3 1.6(4) .
O1 C1 C2 C3 -178.9(2) .
N1 C2 C3 C4 3.6(3) .
C1 C2 C3 C4 -174.6(2) .
N1 C2 C3 C8 -179.5(2) .
C1 C2 C3 C8 2.2(4) .
C2 C3 C4 C5 -2.2(3) .
C8 C3 C4 C5 -179.2(2) .
C3 C4 C5 C6 -0.4(3) .
C3 C4 C5 C9 175.8(2) .
C2 N1 C6 C5 -0.4(3) .
Cu1 N1 C6 C5 -177.18(16) .
C2 N1 C6 C7 -178.7(2) .
Cu1 N1 C6 C7 4.5(3) .
C4 C5 C6 N1 1.7(3) .
C9 C5 C6 N1 -174.3(2) .
C4 C5 C6 C7 179.8(2) .
C9 C5 C6 C7 3.8(4) .
Cu1 O8 C7 O7 178.5(2) .
Cu1 O8 C7 C6 -1.6(2) .
N1 C6 C7 O7 178.2(2) .
C5 C6 C7 O7 0.0(4) .
N1 C6 C7 O8 -1.7(3) .
C5 C6 C7 O8 -179.8(2) .
Cu1 O3 C8 O4 -175.78(16) 3_755
Cu1 O3 C8 C3 2.0(4) 3_755
Cu2 O4 C8 O3 -22.4(3) 2_645
Cu2 O4 C8 C3 159.71(13) 2_645
C2 C3 C8 O3 88.9(3) .
C4 C3 C8 O3 -94.3(3) .
C2 C3 C8 O4 -93.0(3) .
C4 C3 C8 O4 83.8(3) .
Cu2 O6 C9 O5 -1.7(3) .
Cu2 O6 C9 C5 173.04(13) .
C4 C5 C9 O5 84.0(3) .
C6 C5 C9 O5 -100.0(3) .
C4 C5 C9 O6 -91.0(3) .
C6 C5 C9 O6 85.0(3) .
C14 N2 C10 C11 -3.0(3) .
Cu2 N2 C10 C11 176.82(18) .
N2 C10 C11 C12 -0.7(4) .
C10 C11 C12 C13 4.5(3) .
C10 C11 C12 C15 -173.5(2) .
C11 C12 C13 C14 -4.5(4) .
C15 C12 C13 C14 173.5(2) .
C10 N2 C14 C13 2.9(4) .
Cu2 N2 C14 C13 -176.90(19) .
C12 C13 C14 N2 0.9(4) .
C13 C12 C15 C16 162.7(2) .
C11 C12 C15 C16 -19.4(4) .
C13 C12 C15 C19 -19.5(3) .
C11 C12 C15 C19 158.4(2) .
C19 C15 C16 C17 0.4(4) .
C12 C15 C16 C17 178.2(2) .
C18 N3 C17 C16 -0.8(3) .
Cu1 N3 C17 C16 -179.98(18) 2_554
C15 C16 C17 N3 0.5(4) .
C17 N3 C18 C19 0.3(3) .
Cu1 N3 C18 C19 179.47(18) 2_554
N3 C18 C19 C15 0.6(4) .
C16 C15 C19 C18 -0.9(3) .
C12 C15 C19 C18 -178.8(2) .
